data_2000006
loop_
_publ_author_name
'Fourquet, J. L.'
'Leblanc, M.'
'Saravanamuthu, A.'
'Bruce, M. R. M.'
'Bruce, A. E.'

_publ_section_title
;
 Reactions of molybdenum(0) tricarbonyl complexes with 8-azidoquinoline.
 Crystal structure of the phosphinimine complex Mo(CO)~4~[N(PPh~3~)(C~9~H~6~N)]
 and evidence for a bent nitrene
;
_journal_issue 17
_journal_name_full 'Inorganic Chemistry'
_journal_page_first 3241
_journal_page_last 3243
_journal_paper_doi 10.1021/ic00017a002
_journal_volume 30
_journal_year 1991
_chemical_formula_sum 'C33 H24 Mo N3 O4 P'
_space_group_IT_number 2
_symmetry_cell_setting triclinic
_symmetry_Int_Tables_number 2
_symmetry_space_group_name_Hall '-P 1'
_symmetry_space_group_name_H-M 'P -1'
_cell_angle_alpha 99.43(3)
_cell_angle_beta 92.56(3)
_cell_angle_gamma 108.21(3)
_cell_formula_units_Z 2
_cell_length_a 9.260(5)
_cell_length_b 12.390(6)
_cell_length_c 13.729(7)
_cell_volume 1468.296
_diffrn_ambient_temperature ?
_exptl_crystal_colour red-brown
_exptl_crystal_density_diffrn 1.47
_refine_ls_R_factor_gt 0.0265
_refine_ls_wR_factor_gt 0.0265
_cod_original_formula_sum 'C33 H24 Mo1 N3 O4 P1'
_cod_database_code 2000006

loop_
_symmetry_equiv_pos_site_id
_symmetry_equiv_pos_as_xyz
1 x,y,z
2 -x,-y,-z

loop_
_atom_site_label
_atom_site_type_symbol
_atom_site_fract_x
_atom_site_fract_y
_atom_site_fract_z
Mo1 Mo 0.37610 0.40220 0.22190
O1 O 0.2014(3) 0.5204(2) 0.3697(2)
O2 O 0.1108(3) 0.3842(3) 0.0615(2)
O3 O 0.5044(3) 0.6484(2) 0.1750(2)
O4 O 0.6452(4) 0.5162(3) 0.3945(3)
N1 N 0.5158(3) 0.3224(2) 0.1222(2)
N2 N 0.3169(3) 0.2112(2) 0.2396(2)
P1 P 0.1930(1) 0.1434(1) 0.3075(1)
C1 C 0.2628(4) 0.4711(3) 0.3157(3)
C2 C 0.2047(4) 0.3804(3) 0.1171(3)
C3 C 0.4558(4) 0.5554(3) 0.1923(3)
C4 C 0.5508(4) 0.4651(3) 0.3320(3)
C5 C 0.6221(3) 0.1658(3) 0.0854(2)
C6 C 0.5200(3) 0.2156(3) 0.1342(2)
C7 C 0.6078(4) 0.3772(3) 0.0616(3)
C8 C 0.7156(4) 0.2283(4) 0.0224(3)
C9 C 0.7078(5) 0.3313(4) 0.0095(3)
C10 C 0.4267(4) 0.0498(3) 0.2105(3)
C11 C 0.4184(3) 0.1560(3) 0.1980(2)
C12 C 0.5297(4) 0.0018(3) 0.1635(3)
C13 C 0.6261(4) 0.0574(3) 0.1029(3)
C14 C 0.0571(3) 0.0111(3) 0.2373(2)
C15 C 0.0624(4) -0.0209(3) 0.1368(2)
C16 C -0.0523(4) -0.1147(3) 0.0820(3)
C17 C -0.1719(4) -0.1766(3) 0.1271(3)
C18 C -0.1795(4) -0.1459(3) 0.2259(3)
C19 C -0.0660(4) -0.0523(3) 0.2811(3)
C20 C 0.0710(3) 0.2254(2) 0.3521(2)
C21 C -0.0380(4) 0.2361(3) 0.2857(3)
C22 C -0.1397(4) 0.2919(3) 0.3196(3)
C23 C -0.1340(4) 0.3348(3) 0.4187(3)
C24 C -0.0261(5) 0.3247(4) 0.4849(3)
C25 C 0.0762(4) 0.2690(3) 0.4525(3)
C26 C 0.2853(3) 0.1167(3) 0.4158(2)
C27 C 0.2409(4) 0.0155(3) 0.4523(3)
C28 C 0.3164(3) 0.0065(4) 0.5382(3)
C29 C 0.4354(6) 0.0983(5) 0.5872(3)
C30 C 0.4824(5) 0.1985(4) 0.5514(3)
C31 C 0.4082(4) 0.2098(3) 0.4660(3)
H1 H 0.6054(39) 0.4520(31) 0.0570(26)
H2 H 0.7777(40) 0.1955(30) -0.0070(26)
H3 H 0.7716(41) 0.3742(30) -0.0275(26)
H4 H 0.3713(41) 0.0094(30) 0.2448(27)
H5 H 0.5301(38) -0.0719(30) 0.1737(25)
H6 H 0.6908(40) 0.0296(29) 0.0717(25)
H7 H 0.1364(38) 0.0234(29) 0.1077(26)
H8 H -0.0439(41) -0.1321(31) 0.0225(26)
H9 H -0.2415(40) -0.2362(31) 0.0866(26)
H10 H -0.2546(41) -0.1911(30) 0.2588(25)
H11 H -0.0717(41) -0.0345(31) 0.3406(26)
H12 H -0.0438(38) 0.2059(29) 0.2202(26)
H13 H -0.2085(40) 0.2984(29) 0.2718(26)
H14 H -0.1955(39) 0.3690(29) 0.4481(26)
H15 H -0.0126(39) 0.3564(29) 0.5529(27)
H16 H 0.1444(40) 0.2598(30) 0.500(22)
H17 H 0.1677(41) -0.0427(31) 0.4200(27)
H18 H 0.2816(40) -0.0631(31) 0.5563(27)
H19 H 0.4766(42) 0.0954(32) 0.639(27)
H20 H 0.5543(42) 0.2593(31) 0.5865(27)
H21 H 0.4404(40) 0.2779(30) 0.4437(26)
C32 C 0.0976(7) 0.6943(5) 0.2318(3)
C33 C -0.0356(9) 0.5951(6) 0.2041(5)
N3 N 0.2004(6) 0.7715(4) 0.2523(4)
H22 H -0.1041(43) 0.6076(33) 0.2478(28)
H23 H -0.0317(44) 0.5379(33) 0.2329(29)
H24 H -0.0456(43) 0.5615(33) 0.1418(28)

loop_
_atom_type_symbol
_atom_type_radius_bond
C 0.68
H 0.23
Mo 1.47
N 0.68
O 0.68
P 1.05
